data_2108080
loop_
_publ_author_name
'Hathwar, Venkatesha R.'
'Stingaciu, Marian'
'Richter, Bo'
'Overgaard, Jacob'
'Iversen, Bo B.'

_publ_section_title
;
 Variable-temperature structural studies on valence tautomerism in cobalt
 bis(dioxolene) molecular complexes
;
_journal_issue 2
_journal_name_full 'Acta Crystallographica Section B'
_journal_page_first 304
_journal_page_last 312
_journal_paper_doi 10.1107/S2052520616019235
_journal_volume 73
_journal_year 2017
_chemical_formula_sum 'C38 H46 Cl4 Co N2 O4'
_chemical_formula_weight 795.50
_chemical_name_systematic
;
 ?
;
_space_group_crystal_system trigonal
_space_group_IT_number 147
_space_group_name_Hall '-P 3'
_space_group_name_H-M_alt 'P -3'
_symmetry_space_group_name_Hall '-P 3'
_symmetry_space_group_name_H-M 'P -3'
_atom_sites_solution_hydrogens geom
_audit_creation_method SHELXL-2014
_cell_angle_alpha 90.000(5)
_cell_angle_beta 90.000(5)
_cell_angle_gamma 120.000(5)
_cell_formula_units_Z 3
_cell_length_a 20.243(5)
_cell_length_b 20.243(5)
_cell_length_c 8.933(5)
_cell_measurement_reflns_used 13452
_cell_measurement_temperature 175(2)
_cell_measurement_theta_max 20.55
_cell_measurement_theta_min 0.92
_cell_volume 3170(2)
_computing_structure_refinement 'SHELXL-2014 (Sheldrick, 2014)'
_diffrn_ambient_temperature 175(2)
_diffrn_measured_fraction_theta_full 0.990
_diffrn_measured_fraction_theta_max 0.986
_diffrn_measurement_device_type 'Bruker Kappa APEX II CCD detector'
_diffrn_measurement_method '\f and \w scans'
_diffrn_radiation_monochromator mirror
_diffrn_radiation_type AgK\a
_diffrn_radiation_wavelength 0.56085
_diffrn_reflns_av_R_equivalents 0.1296
_diffrn_reflns_limit_h_max 22
_diffrn_reflns_limit_h_min -25
_diffrn_reflns_limit_k_max 24
_diffrn_reflns_limit_k_min -19
_diffrn_reflns_limit_l_max 11
_diffrn_reflns_limit_l_min -10
_diffrn_reflns_number 13452
_diffrn_reflns_theta_full 19.665
_diffrn_reflns_theta_max 20.552
_diffrn_reflns_theta_min 0.917
_exptl_absorpt_coefficient_mu 0.364
_exptl_absorpt_correction_T_max 0.965
_exptl_absorpt_correction_T_min 0.937
_exptl_absorpt_correction_type multi-scan
_exptl_absorpt_process_details 'Bruker AXS, 2008'
_exptl_crystal_colour blue
_exptl_crystal_density_diffrn 1.250
_exptl_crystal_description block
_exptl_crystal_F_000 1245
_exptl_crystal_size_max 0.180
_exptl_crystal_size_mid 0.160
_exptl_crystal_size_min 0.100
_platon_squeeze_details
;
;
_refine_diff_density_max 0.643
_refine_diff_density_min -0.499
_refine_ls_extinction_coef 0.022(4)
_refine_ls_extinction_expression Fc^*^=kFc[1+0.001xFc^2^\l^3^/sin(2\q)]^-1/4^
_refine_ls_extinction_method SHELXL
_refine_ls_goodness_of_fit_ref 1.063
_refine_ls_hydrogen_treatment constr
_refine_ls_matrix_type full
_refine_ls_number_parameters 230
_refine_ls_number_reflns 4286
_refine_ls_number_restraints 0
_refine_ls_restrained_S_all 1.063
_refine_ls_R_factor_all 0.1692
_refine_ls_R_factor_gt 0.1051
_refine_ls_shift/su_max 0.000
_refine_ls_shift/su_mean 0.000
_refine_ls_structure_factor_coef Fsqd
_refine_ls_weighting_details 'w=1/[\s^2^(Fo^2^)+(0.1396P)^2^] where P=(Fo^2^+2Fc^2^)/3'
_refine_ls_weighting_scheme calc
_refine_ls_wR_factor_gt 0.2779
_refine_ls_wR_factor_ref 0.3073
_reflns_number_gt 2085
_reflns_number_total 4286
_reflns_threshold_expression 'I > 2\s(I)'
_cod_data_source_file ps5056sup1.cif
_cod_data_source_block 2S_175K
_cod_database_code 2108080
_shelx_space_group_comment
;
The symmetry employed for this shelxl refinement is uniquely defined
by the following loop, which should always be used as a source of
symmetry information in preference to the above space-group names.
They are only intended as comments.
;
_shelx_estimated_absorpt_t_min 0.937
_shelx_estimated_absorpt_t_max 0.965
_shelxl_version_number 201.4

loop_
_space_group_symop_operation_xyz
'x, y, z'
'-y, x-y, z'
'-x+y, -x, z'
'-x, -y, -z'
'y, -x+y, -z'
'x-y, x, -z'

loop_
_atom_site_type_symbol
_atom_site_label
_atom_site_fract_x
_atom_site_fract_y
_atom_site_fract_z
_atom_site_U_iso_or_equiv
_atom_site_adp_type
_atom_site_calc_flag
_atom_site_occupancy
C C1 0.6544(4) 0.0678(4) 0.9859(7) 0.0284(15) Uani d 1
C C2 0.6286(4) 0.0476(4) 0.8355(7) 0.0303(16) Uani d 1
C C3 0.6848(4) 0.0684(4) 0.7170(8) 0.0370(18) Uani d 1
C C4 0.7599(4) 0.1061(4) 0.7575(8) 0.0369(17) Uani d 1
H H4 0.7972 0.1192 0.6813 0.044 Uiso calc 1
C C5 0.7855(4) 0.1270(4) 0.9091(8) 0.0375(18) Uani d 1
C C6 0.7339(4) 0.1087(4) 1.0185(8) 0.0380(18) Uani d 1
H H6 0.7505 0.1232 1.1187 0.046 Uiso calc 1
C C7 0.6571(4) 0.0464(4) 0.5532(8) 0.0415(19) Uani d 1
C C8 0.6115(5) -0.0402(5) 0.5373(10) 0.054(2) Uani d 1
H H8A 0.6412 -0.0623 0.5775 0.080 Uiso calc 1
H H8B 0.6004 -0.0537 0.4313 0.080 Uiso calc 1
H H8C 0.5635 -0.0602 0.5929 0.080 Uiso calc 1
C C9 0.6083(5) 0.0797(5) 0.5041(9) 0.046(2) Uani d 1
H H9A 0.5600 0.0550 0.5593 0.069 Uiso calc 1
H H9B 0.5981 0.0712 0.3966 0.069 Uiso calc 1
H H9C 0.6353 0.1347 0.5247 0.069 Uiso calc 1
C C10 0.7260(5) 0.0748(5) 0.4484(9) 0.055(2) Uani d 1
H H10A 0.7584 0.1302 0.4587 0.083 Uiso calc 1
H H10B 0.7083 0.0622 0.3447 0.083 Uiso calc 1
H H10C 0.7555 0.0500 0.4749 0.083 Uiso calc 1
C C11 0.8716(4) 0.1655(4) 0.9411(9) 0.0426(19) Uani d 1
C C12 0.8968(6) 0.1086(6) 0.9115(15) 0.088(4) Uani d 1
H H12A 0.9438 0.1326 0.8521 0.132 Uiso calc 1
H H12B 0.8568 0.0651 0.8561 0.132 Uiso calc 1
H H12C 0.9062 0.0907 1.0068 0.132 Uiso calc 1
C C13 0.8910(6) 0.1960(8) 1.0951(13) 0.104(5) Uani d 1
H H13A 0.9426 0.2405 1.0964 0.156 Uiso calc 1
H H13B 0.8889 0.1566 1.1620 0.156 Uiso calc 1
H H13C 0.8545 0.2112 1.1290 0.156 Uiso calc 1
C C14 0.9150(5) 0.2339(6) 0.8340(11) 0.069(3) Uani d 1
H H14A 0.9047 0.2748 0.8619 0.104 Uiso calc 1
H H14B 0.8980 0.2177 0.7310 0.104 Uiso calc 1
H H14C 0.9699 0.2528 0.8414 0.104 Uiso calc 1
C C15 0.4745(4) -0.1525(5) 0.9083(10) 0.052(2) Uani d 1
H H15 0.4747 -0.1340 0.8105 0.063 Uiso calc 1
C C16 0.4663(5) -0.2244(5) 0.9261(10) 0.049(2) Uani d 1
C C17 0.4623(5) -0.2543(5) 1.0674(11) 0.056(2) Uani d 1
H H17 0.4555 -0.3039 1.0809 0.067 Uiso calc 1
C C18 0.4684(5) -0.2102(5) 1.1841(10) 0.053(2) Uani d 1
C C19 0.4789(5) -0.1363(5) 1.1623(10) 0.052(2) Uani d 1
H H19 0.4836 -0.1057 1.2466 0.062 Uiso calc 1
N N1 0.4822(3) -0.1094(4) 1.0259(7) 0.0406(16) Uani d 1
O O1 0.6016(3) 0.0467(3) 1.0898(5) 0.0377(12) Uani d 1
O O2 0.5547(3) 0.0111(3) 0.8133(5) 0.0340(12) Uani d 1
Cl Cl1 0.46394(18) -0.24181(18) 1.3656(3) 0.0841(10) Uani d 1
Cl Cl2 0.46222(16) -0.27512(14) 0.7660(3) 0.0743(8) Uani d 1
Co Co1 0.5000 0.0000 1.0000 0.0279(5) Uani d 1

loop_
_atom_site_aniso_label
_atom_site_aniso_U_11
_atom_site_aniso_U_22
_atom_site_aniso_U_33
_atom_site_aniso_U_12
_atom_site_aniso_U_13
_atom_site_aniso_U_23
C1 0.028(4) 0.026(4) 0.028(4) 0.012(3) 0.002(3) 0.001(3)
C2 0.033(4) 0.030(4) 0.019(3) 0.010(3) -0.002(3) -0.007(3)
C3 0.047(5) 0.024(4) 0.034(4) 0.014(4) 0.002(3) 0.005(3)
C4 0.042(5) 0.030(4) 0.033(4) 0.013(4) 0.001(3) 0.004(3)
C5 0.030(4) 0.037(4) 0.043(4) 0.015(4) -0.002(3) 0.003(3)
C6 0.054(5) 0.032(4) 0.036(4) 0.027(4) -0.008(4) -0.003(3)
C7 0.039(4) 0.045(5) 0.026(4) 0.010(4) 0.001(3) -0.005(3)
C8 0.065(6) 0.044(5) 0.043(5) 0.021(5) 0.007(4) -0.007(4)
C9 0.050(5) 0.040(5) 0.037(5) 0.015(4) -0.005(4) -0.002(3)
C10 0.054(5) 0.073(6) 0.027(4) 0.023(5) 0.009(4) -0.010(4)
C11 0.030(4) 0.043(5) 0.048(5) 0.013(4) 0.000(3) 0.010(4)
C12 0.060(7) 0.066(7) 0.152(12) 0.041(6) -0.031(7) -0.016(7)
C13 0.052(6) 0.162(13) 0.078(8) 0.038(7) -0.032(6) -0.059(8)
C14 0.044(5) 0.069(7) 0.074(7) 0.013(5) -0.003(5) 0.013(5)
C15 0.038(5) 0.046(5) 0.057(6) 0.010(4) -0.002(4) -0.010(4)
C16 0.039(5) 0.047(5) 0.048(5) 0.011(4) 0.004(4) 0.001(4)
C17 0.054(6) 0.052(6) 0.059(6) 0.025(5) 0.009(4) 0.008(5)
C18 0.046(5) 0.063(6) 0.053(5) 0.030(5) 0.001(4) 0.016(5)
C19 0.054(5) 0.075(6) 0.044(5) 0.045(5) 0.003(4) 0.003(4)
N1 0.030(3) 0.055(4) 0.039(4) 0.023(3) -0.003(3) -0.006(3)
O1 0.036(3) 0.040(3) 0.030(3) 0.014(2) -0.002(2) 0.001(2)
O2 0.031(3) 0.033(3) 0.030(3) 0.010(2) -0.002(2) -0.003(2)
Cl1 0.119(2) 0.108(2) 0.0568(17) 0.080(2) 0.0093(15) 0.0267(15)
Cl2 0.095(2) 0.0584(16) 0.0639(17) 0.0336(15) -0.0008(14) -0.0120(12)
Co1 0.0253(8) 0.0286(8) 0.0264(7) 0.0109(6) 0.0019(5) 0.0012(5)

loop_
_atom_type_symbol
_atom_type_description
_atom_type_scat_dispersion_real
_atom_type_scat_dispersion_imag
_atom_type_scat_source
C C 0.0015 0.0009 'International Tables Vol C Tables 4.2.6.8 and 6.1.1.4'
H H 0.0000 0.0000 'International Tables Vol C Tables 4.2.6.8 and 6.1.1.4'
N N 0.0030 0.0019 'International Tables Vol C Tables 4.2.6.8 and 6.1.1.4'
O O 0.0056 0.0036 'International Tables Vol C Tables 4.2.6.8 and 6.1.1.4'
Cl Cl 0.0998 0.0984 'International Tables Vol C Tables 4.2.6.8 and 6.1.1.4'
Co Co 0.3050 0.6296 'International Tables Vol C Tables 4.2.6.8 and 6.1.1.4'

loop_
_geom_angle_atom_site_label_1
_geom_angle_atom_site_label_2
_geom_angle_atom_site_label_3
_geom_angle_site_symmetry_1
_geom_angle_site_symmetry_3
_geom_angle
O1 C1 C6 . . 122.9(6)
O1 C1 C2 . . 116.9(6)
C6 C1 C2 . . 120.3(6)
O2 C2 C1 . . 117.0(6)
O2 C2 C3 . . 124.1(6)
C1 C2 C3 . . 118.9(6)
C4 C3 C2 . . 117.4(6)
C4 C3 C7 . . 123.6(7)
C2 C3 C7 . . 119.1(6)
C3 C4 C5 . . 123.5(7)
C6 C5 C4 . . 119.3(7)
C6 C5 C11 . . 122.3(7)
C4 C5 C11 . . 118.3(7)
C5 C6 C1 . . 120.6(7)
C9 C7 C8 . . 109.3(7)
C9 C7 C10 . . 109.3(7)
C8 C7 C10 . . 106.7(7)
C9 C7 C3 . . 111.7(6)
C8 C7 C3 . . 110.0(6)
C10 C7 C3 . . 109.7(6)
C13 C11 C12 . . 111.3(9)
C13 C11 C5 . . 112.4(7)
C12 C11 C5 . . 108.2(7)
C13 C11 C14 . . 106.8(8)
C12 C11 C14 . . 108.7(8)
C5 C11 C14 . . 109.4(6)
N1 C15 C16 . . 120.8(9)
C17 C16 C15 . . 120.8(8)
C17 C16 Cl2 . . 121.1(7)
C15 C16 Cl2 . . 118.0(7)
C18 C17 C16 . . 116.9(9)
C17 C18 C19 . . 120.9(8)
C17 C18 Cl1 . . 120.9(7)
C19 C18 Cl1 . . 118.2(7)
N1 C19 C18 . . 120.8(8)
C19 N1 C15 . . 119.6(8)
C19 N1 Co1 . . 119.3(6)
C15 N1 Co1 . . 121.1(6)
C1 O1 Co1 . . 110.8(4)
C2 O2 Co1 . . 111.0(4)
O2 Co1 O2 . 4_657 180.0
O2 Co1 O1 . 4_657 95.97(19)
O2 Co1 O1 4_657 4_657 84.02(19)
O2 Co1 O1 . . 84.03(19)
O2 Co1 O1 4_657 . 95.98(19)
O1 Co1 O1 4_657 . 180.0
O2 Co1 N1 . 4_657 89.8(2)
O2 Co1 N1 4_657 4_657 90.2(2)
O1 Co1 N1 4_657 4_657 92.8(2)
O1 Co1 N1 . 4_657 87.2(2)
O2 Co1 N1 . . 90.2(2)
O2 Co1 N1 4_657 . 89.8(2)
O1 Co1 N1 4_657 . 87.2(2)
O1 Co1 N1 . . 92.8(2)
N1 Co1 N1 4_657 . 180.0

loop_
_geom_bond_atom_site_label_1
_geom_bond_atom_site_label_2
_geom_bond_site_symmetry_2
_geom_bond_distance
C1 O1 . 1.315(8)
C1 C6 . 1.424(10)
C1 C2 . 1.425(9)
C2 O2 . 1.311(8)
C2 C3 . 1.454(10)
C3 C4 . 1.364(10)
C3 C7 . 1.550(10)
C4 C5 . 1.437(10)
C5 C6 . 1.340(10)
C5 C11 . 1.540(10)
C7 C9 . 1.513(12)
C7 C8 . 1.526(11)
C7 C10 . 1.533(11)
C11 C13 . 1.478(13)
C11 C12 . 1.499(13)
C11 C14 . 1.545(11)
C15 N1 . 1.324(10)
C15 C16 . 1.389(12)
C16 C17 . 1.385(12)
C16 Cl2 . 1.738(9)
C17 C18 . 1.337(12)
C18 C19 . 1.415(12)
C18 Cl1 . 1.729(9)
C19 N1 . 1.323(10)
N1 Co1 . 2.071(7)
O1 Co1 . 1.955(5)
O2 Co1 . 1.952(5)
Co1 O2 4_657 1.952(5)
Co1 O1 4_657 1.955(5)
Co1 N1 4_657 2.071(7)

loop_
_geom_torsion_atom_site_label_1
_geom_torsion_atom_site_label_2
_geom_torsion_atom_site_label_3
_geom_torsion_atom_site_label_4
_geom_torsion
O1 C1 C2 O2 1.3(9)
C6 C1 C2 O2 -178.9(6)
O1 C1 C2 C3 -178.7(6)
C6 C1 C2 C3 1.0(10)
O2 C2 C3 C4 -179.7(7)
C1 C2 C3 C4 0.4(10)
O2 C2 C3 C7 -0.1(10)
C1 C2 C3 C7 179.9(6)
C2 C3 C4 C5 -1.1(11)
C7 C3 C4 C5 179.4(7)
C3 C4 C5 C6 0.3(11)
C3 C4 C5 C11 176.7(7)
C4 C5 C6 C1 1.1(11)
C11 C5 C6 C1 -175.1(6)
O1 C1 C6 C5 177.9(7)
C2 C1 C6 C5 -1.8(10)
C4 C3 C7 C9 -122.5(8)
C2 C3 C7 C9 58.0(9)
C4 C3 C7 C8 116.1(8)
C2 C3 C7 C8 -63.5(9)
C4 C3 C7 C10 -1.1(10)
C2 C3 C7 C10 179.4(7)
C6 C5 C11 C13 -13.8(12)
C4 C5 C11 C13 169.9(9)
C6 C5 C11 C12 109.5(9)
C4 C5 C11 C12 -66.8(10)
C6 C5 C11 C14 -132.3(8)
C4 C5 C11 C14 51.5(10)
N1 C15 C16 C17 3.1(13)
N1 C15 C16 Cl2 -176.3(6)
C15 C16 C17 C18 -1.4(13)
Cl2 C16 C17 C18 177.9(7)
C16 C17 C18 C19 -0.3(13)
C16 C17 C18 Cl1 179.8(6)
C17 C18 C19 N1 0.6(13)
Cl1 C18 C19 N1 -179.5(6)
C18 C19 N1 C15 1.0(11)
C18 C19 N1 Co1 -178.7(6)
C16 C15 N1 C19 -2.8(12)
C16 C15 N1 Co1 176.9(6)
C6 C1 O1 Co1 175.0(5)
C2 C1 O1 Co1 -5.3(7)
C1 C2 O2 Co1 3.4(7)
C3 C2 O2 Co1 -176.6(6)

loop_
_platon_squeeze_void_nr
_platon_squeeze_void_average_x
_platon_squeeze_void_average_y
_platon_squeeze_void_average_z
_platon_squeeze_void_volume
_platon_squeeze_void_count_electrons
_platon_squeeze_void_content
1 0.000 0.000 -0.050 407 147 ' '

_cod_database_fobs_code 2108080
